data_4507376
loop_
_publ_author_name
'Li, Zhong-Yi'
'Huang, He-Qing'
'Xu, Long'
'Liu, Rui-Bin'
'Zhang, Jian-Jun'
'Liu, Shu-Qin'
'Duan, Chun-Ying'

_publ_section_title
;
 3d--4d--4f Heterotrimetallic 3D Chiral Frameworks Based on Octahedral
 {Ni6Ag8S12Cl} or Trigonal Dipyramidal {Co2Ag3S6} Clusters: Synthesis,
 Crystal Structures, and Characterization
;
_journal_issue 2
_journal_name_full 'Crystal Growth &amp; Design'
_journal_page_first 918
_journal_paper_doi 10.1021/cg301649p
_journal_volume 13
_journal_year 2013
_chemical_absolute_configuration rmad
_chemical_formula_sum 'C30 H64 Ag3 Co2 La N6 O17 S6'
_chemical_formula_weight 1553.61
_chemical_name_systematic
; 
 ? 
;
_space_group_IT_number 154
_symmetry_cell_setting trigonal
_symmetry_space_group_name_Hall 'P 32 2"'
_symmetry_space_group_name_H-M 'P 32 2 1'
_atom_sites_solution_hydrogens geom
_atom_sites_solution_primary direct
_atom_sites_solution_secondary difmap
_audit_creation_method SHELXL-97
_cell_angle_alpha 90.00
_cell_angle_beta 90.00
_cell_angle_gamma 120.00
_cell_formula_units_Z 3
_cell_length_a 10.1695(9)
_cell_length_b 10.1695(9)
_cell_length_c 41.686(7)
_cell_measurement_reflns_used 2788
_cell_measurement_temperature 293(2)
_cell_measurement_theta_max 20.234
_cell_measurement_theta_min 2.362
_cell_volume 3733.5(8)
_computing_cell_refinement 'Bruker SMART'
_computing_data_collection 'Bruker SMART'
_computing_data_reduction 'Bruker SAINT'
_computing_molecular_graphics 'Bruker SHELXTL'
_computing_publication_material 'Bruker SHELXTL'
_computing_structure_refinement 'SHELXL-97 (Sheldrick, 1997)'
_computing_structure_solution 'SHELXS-97 (Sheldrick, 1990)'
_diffrn_ambient_temperature 293(2)
_diffrn_measured_fraction_theta_full 0.999
_diffrn_measured_fraction_theta_max 0.999
_diffrn_measurement_device_type 'CCD area detector'
_diffrn_measurement_method 'phi and omega scans'
_diffrn_radiation_monochromator graphite
_diffrn_radiation_source 'fine-focus sealed tube'
_diffrn_radiation_type MoK\a
_diffrn_radiation_wavelength 0.71073
_diffrn_reflns_av_R_equivalents 0.0670
_diffrn_reflns_av_sigmaI/netI 0.0615
_diffrn_reflns_limit_h_max 9
_diffrn_reflns_limit_h_min -12
_diffrn_reflns_limit_k_max 12
_diffrn_reflns_limit_k_min -10
_diffrn_reflns_limit_l_max 49
_diffrn_reflns_limit_l_min -49
_diffrn_reflns_number 18443
_diffrn_reflns_theta_full 24.99
_diffrn_reflns_theta_max 24.99
_diffrn_reflns_theta_min 2.31
_exptl_absorpt_coefficient_mu 2.969
_exptl_absorpt_correction_T_max 1.000000
_exptl_absorpt_correction_T_min 0.691297
_exptl_absorpt_correction_type multi-scan
_exptl_absorpt_process_details 'SADABS (Sheldrick, 1996)'
_exptl_crystal_colour black
_exptl_crystal_density_diffrn 2.073
_exptl_crystal_density_method 'not measured'
_exptl_crystal_description block
_exptl_crystal_F_000 2310
_exptl_crystal_size_max 0.14
_exptl_crystal_size_mid 0.12
_exptl_crystal_size_min 0.10
_refine_diff_density_max 1.769
_refine_diff_density_min -0.559
_refine_diff_density_rms 0.124
_refine_ls_abs_structure_details 'Flack H D (1983), Acta Cryst. A39, 876-881'
_refine_ls_abs_structure_Flack 0.00(3)
_refine_ls_extinction_method none
_refine_ls_goodness_of_fit_ref 1.039
_refine_ls_hydrogen_treatment constr
_refine_ls_matrix_type full
_refine_ls_number_parameters 295
_refine_ls_number_reflns 4360
_refine_ls_number_restraints 0
_refine_ls_restrained_S_all 1.039
_refine_ls_R_factor_all 0.0714
_refine_ls_R_factor_gt 0.0477
_refine_ls_shift/su_max 0.001
_refine_ls_shift/su_mean 0.000
_refine_ls_structure_factor_coef Fsqd
_refine_ls_weighting_details 'calc w=1/[\s^2^(Fo^2^)+(0.0532P)^2^+1.5337P] where P=(Fo^2^+2Fc^2^)/3'
_refine_ls_weighting_scheme calc
_refine_ls_wR_factor_gt 0.1010
_refine_ls_wR_factor_ref 0.1107
_reflns_number_gt 3369
_reflns_number_total 4360
_reflns_threshold_expression >2sigma(I)
_cod_data_source_file cg301649p_si_001.cif
_cod_data_source_block 4
_cod_depositor_comments
;
The following automatic conversions were performed:

'_symmetry_cell_setting' value 'Trigonal' changed to 'trigonal'
according to /home/saulius/struct/CIF-dictionaries/cif_core.dic
dictionary named 'cif_core.dic' version 2.4.2 from 2011-04-26.

Automatic conversion script
Id: cif_fix_values 1891 2012-01-12 08:04:46Z andrius 
;
_cod_original_sg_symbol_H-M 'P3221   '
_cod_database_code 4507376

loop_
_symmetry_equiv_pos_as_xyz
'x, y, z'
'-y, x-y, z+2/3'
'-x+y, -x, z+1/3'
'y, x, -z'
'x-y, -y, -z+1/3'
'-x, -x+y, -z+2/3'

loop_
_atom_site_label
_atom_site_type_symbol
_atom_site_fract_x
_atom_site_fract_y
_atom_site_fract_z
_atom_site_U_iso_or_equiv
_atom_site_adp_type
_atom_site_occupancy
_atom_site_symmetry_multiplicity
_atom_site_calc_flag
_atom_site_refinement_flags
La1 La 2.0000 1.59436(9) -0.1667 0.0391(2) Uani 1 2 d S
Ag1 Ag 1.84240(10) 2.0000 -0.3333 0.0463(3) Uani 1 2 d S
Ag2 Ag 1.67084(10) 2.16137(8) -0.325862(14) 0.0437(2) Uani 1 1 d .
Co1 Co 1.62957(14) 1.91289(16) -0.25214(3) 0.0378(3) Uani 1 1 d .
S1 S 1.8586(3) 2.0346(3) -0.27694(5) 0.0426(6) Uani 1 1 d .
S2 S 1.5473(3) 2.0592(3) -0.27594(5) 0.0379(6) Uani 1 1 d .
S3 S 1.5309(3) 1.7349(3) -0.29115(5) 0.0412(6) Uani 1 1 d .
O1 O 1.8456(9) 1.6471(9) -0.20713(18) 0.060(2) Uani 1 1 d .
O2 O 2.0725(9) 1.8480(9) -0.19945(19) 0.069(2) Uani 1 1 d .
O3 O 1.8254(10) 2.3430(9) -0.18529(17) 0.065(2) Uani 1 1 d .
O4 O 1.5985(13) 2.3129(13) -0.1760(2) 0.108(4) Uani 1 1 d .
O5 O 1.1320(8) 1.5945(9) -0.21524(15) 0.057(2) Uani 1 1 d .
O6 O 1.1527(11) 1.3862(10) -0.2196(2) 0.083(3) Uani 1 1 d .
N1 N 1.7173(9) 1.8062(9) -0.22886(17) 0.043(2) Uani 1 1 d .
H1A H 1.6819 1.7898 -0.2086 0.052 Uiso 1 1 calc R
H1B H 1.6837 1.7149 -0.2381 0.052 Uiso 1 1 calc R
N2 N 1.6968(9) 2.0667(9) -0.21705(17) 0.044(2) Uani 1 1 d .
H2A H 1.6822 2.0182 -0.1982 0.053 Uiso 1 1 calc R
H2B H 1.7973 2.1304 -0.2192 0.053 Uiso 1 1 calc R
N3 N 1.4289(9) 1.7806(9) -0.23007(16) 0.046(2) Uani 1 1 d .
H3A H 1.4453 1.7835 -0.2088 0.055 Uiso 1 1 calc R
H3B H 1.3683 1.8201 -0.2336 0.055 Uiso 1 1 calc R
C1 C 1.9521(12) 1.9309(12) -0.2619(2) 0.050(3) Uani 1 1 d .
C2 C 1.8844(12) 1.8847(12) -0.2276(2) 0.042(2) Uani 1 1 d .
H2C H 1.9194 1.9779 -0.2151 0.051 Uiso 1 1 calc R
C3 C 1.9398(13) 1.7858(13) -0.2104(2) 0.048(3) Uani 1 1 d .
C4 C 2.1197(12) 2.0373(13) -0.2610(3) 0.065(3) Uani 1 1 d .
H4A H 2.1697 1.9836 -0.2539 0.097 Uiso 1 1 calc R
H4B H 2.1421 2.1189 -0.2464 0.097 Uiso 1 1 calc R
H4C H 2.1550 2.0776 -0.2820 0.097 Uiso 1 1 calc R
C5 C 1.9159(12) 1.7894(12) -0.2815(2) 0.057(3) Uani 1 1 d .
H5A H 1.9718 1.7441 -0.2731 0.086 Uiso 1 1 calc R
H5B H 1.9440 1.8177 -0.3035 0.086 Uiso 1 1 calc R
H5C H 1.8091 1.7178 -0.2803 0.086 Uiso 1 1 calc R
C6 C 1.6301(11) 2.2268(11) -0.24926(18) 0.039(2) Uani 1 1 d .
C7 C 1.6212(12) 2.1584(12) -0.2155(2) 0.045(3) Uani 1 1 d .
H7A H 1.5139 2.0903 -0.2103 0.054 Uiso 1 1 calc R
C8 C 1.6890(17) 2.2789(14) -0.1896(3) 0.058(3) Uani 1 1 d .
C9 C 1.7919(12) 2.3454(11) -0.2586(2) 0.045(3) Uani 1 1 d .
H9A H 1.8292 2.4297 -0.2440 0.068 Uiso 1 1 calc R
H9B H 1.7925 2.3803 -0.2800 0.068 Uiso 1 1 calc R
H9C H 1.8559 2.3011 -0.2576 0.068 Uiso 1 1 calc R
C10 C 1.5299(13) 2.3004(14) -0.2510(2) 0.061(3) Uani 1 1 d .
H10A H 1.5716 2.3883 -0.2373 0.091 Uiso 1 1 calc R
H10B H 1.4290 2.2288 -0.2439 0.091 Uiso 1 1 calc R
H10C H 1.5265 2.3302 -0.2727 0.091 Uiso 1 1 calc R
C11 C 1.3304(11) 1.6090(11) -0.2769(2) 0.038(2) Uani 1 1 d .
C12 C 1.3473(12) 1.6184(11) -0.2407(2) 0.045(3) Uani 1 1 d .
H12A H 1.4124 1.5762 -0.2351 0.054 Uiso 1 1 calc R
C13 C 1.2749(13) 1.4517(12) -0.2899(3) 0.061(3) Uani 1 1 d .
H13A H 1.1724 1.3856 -0.2830 0.091 Uiso 1 1 calc R
H13B H 1.3388 1.4140 -0.2822 0.091 Uiso 1 1 calc R
H13C H 1.2783 1.4553 -0.3130 0.091 Uiso 1 1 calc R
C14 C 1.2277(11) 1.6687(12) -0.2891(2) 0.050(3) Uani 1 1 d .
H14A H 1.1257 1.6032 -0.2818 0.076 Uiso 1 1 calc R
H14B H 1.2293 1.6709 -0.3121 0.076 Uiso 1 1 calc R
H14C H 1.2639 1.7695 -0.2810 0.076 Uiso 1 1 calc R
C15 C 1.1954(14) 1.5218(14) -0.2230(2) 0.055(3) Uani 1 1 d .
O7 O 2.0000 1.1815(15) -0.1667 0.108(5) Uani 1 2 d S
O8 O 1.7263(13) 1.8765(14) -0.1590(2) 0.118(4) Uani 1 1 d .
O9 O 1.547(3) 2.0010(19) -0.1499(4) 0.323(14) Uani 1 1 d .

loop_
_atom_site_aniso_label
_atom_site_aniso_U_11
_atom_site_aniso_U_22
_atom_site_aniso_U_33
_atom_site_aniso_U_23
_atom_site_aniso_U_13
_atom_site_aniso_U_12
La1 0.0477(5) 0.0438(4) 0.0270(3) -0.00007(17) -0.0001(3) 0.0239(3)
Ag1 0.0486(5) 0.0597(8) 0.0345(5) 0.0039(5) 0.0020(3) 0.0298(4)
Ag2 0.0617(6) 0.0468(5) 0.0260(3) 0.0018(3) 0.0010(4) 0.0297(4)
Co1 0.0438(8) 0.0440(8) 0.0288(6) -0.0016(6) -0.0028(5) 0.0243(7)
S1 0.0466(15) 0.0436(16) 0.0389(12) 0.0022(11) -0.0039(10) 0.0235(14)
S2 0.0450(16) 0.0467(16) 0.0229(11) -0.0037(11) -0.0045(11) 0.0236(13)
S3 0.0466(16) 0.0478(16) 0.0291(12) 0.0019(11) 0.0037(11) 0.0234(14)
O1 0.072(5) 0.055(6) 0.063(5) -0.008(4) -0.021(4) 0.038(5)
O2 0.061(6) 0.069(6) 0.077(6) 0.008(4) -0.025(4) 0.032(5)
O3 0.068(6) 0.054(5) 0.048(5) -0.005(4) -0.018(4) 0.011(5)
O4 0.148(11) 0.161(11) 0.056(5) -0.035(6) -0.021(6) 0.109(9)
O5 0.062(5) 0.080(6) 0.038(4) 0.002(3) 0.015(3) 0.043(5)
O6 0.108(8) 0.062(6) 0.076(6) 0.016(5) 0.041(5) 0.040(6)
N1 0.049(6) 0.046(5) 0.034(4) 0.005(4) -0.003(4) 0.023(5)
N2 0.060(6) 0.046(5) 0.034(4) -0.003(4) -0.007(4) 0.032(5)
N3 0.065(6) 0.061(6) 0.020(4) -0.003(4) -0.003(4) 0.038(5)
C1 0.053(7) 0.047(7) 0.049(6) -0.003(5) -0.016(5) 0.024(6)
C2 0.055(7) 0.046(7) 0.038(5) 0.003(5) -0.002(5) 0.035(6)
C3 0.049(7) 0.049(8) 0.054(7) -0.005(5) -0.008(5) 0.031(6)
C4 0.041(7) 0.068(8) 0.083(8) -0.001(6) -0.006(6) 0.025(7)
C5 0.072(8) 0.064(8) 0.058(7) -0.012(6) -0.011(6) 0.051(7)
C6 0.054(7) 0.044(6) 0.024(4) -0.015(4) -0.014(4) 0.028(6)
C7 0.051(7) 0.057(7) 0.030(5) -0.013(5) -0.012(5) 0.028(6)
C8 0.086(10) 0.057(8) 0.038(6) -0.010(5) -0.003(6) 0.042(8)
C9 0.061(8) 0.035(6) 0.037(5) 0.000(4) -0.004(5) 0.022(6)
C10 0.054(8) 0.081(9) 0.060(7) -0.009(7) -0.007(6) 0.044(7)
C11 0.037(6) 0.044(6) 0.037(5) 0.006(4) 0.004(4) 0.024(5)
C12 0.055(7) 0.045(6) 0.039(5) 0.012(5) 0.005(5) 0.027(6)
C13 0.065(8) 0.044(7) 0.067(7) 0.003(5) -0.002(6) 0.022(6)
C14 0.050(7) 0.065(8) 0.033(5) 0.011(5) 0.000(5) 0.027(6)
C15 0.072(9) 0.056(8) 0.035(6) 0.008(5) -0.007(5) 0.029(7)
O7 0.090(10) 0.091(8) 0.143(13) 0.005(5) 0.009(9) 0.045(5)
O8 0.121(9) 0.149(10) 0.078(6) 0.036(7) 0.031(6) 0.064(8)
O9 0.49(3) 0.159(15) 0.119(11) 0.016(10) 0.050(18) 0.013(19)

loop_
_atom_type_symbol
_atom_type_description
_atom_type_scat_dispersion_real
_atom_type_scat_dispersion_imag
_atom_type_scat_source
C C 0.0033 0.0016 'International Tables Vol C Tables 4.2.6.8 and 6.1.1.4'
H H 0.0000 0.0000 'International Tables Vol C Tables 4.2.6.8 and 6.1.1.4'
N N 0.0061 0.0033 'International Tables Vol C Tables 4.2.6.8 and 6.1.1.4'
O O 0.0106 0.0060 'International Tables Vol C Tables 4.2.6.8 and 6.1.1.4'
S S 0.1246 0.1234 'International Tables Vol C Tables 4.2.6.8 and 6.1.1.4'
Co Co 0.3494 0.9721 'International Tables Vol C Tables 4.2.6.8 and 6.1.1.4'
Ag Ag -0.8971 1.1015 'International Tables Vol C Tables 4.2.6.8 and 6.1.1.4'
La La -0.2871 2.4523 'International Tables Vol C Tables 4.2.6.8 and 6.1.1.4'

loop_
_geom_angle_atom_site_label_1
_geom_angle_atom_site_label_2
_geom_angle_atom_site_label_3
_geom_angle
_geom_angle_site_symmetry_1
_geom_angle_site_symmetry_3
O3 La1 O3 91.8(4) 1_545 6_964
O3 La1 O5 81.1(3) 1_545 1_655
O3 La1 O5 76.8(3) 6_964 1_655
O3 La1 O5 76.8(3) 1_545 6_864
O3 La1 O5 81.1(3) 6_964 6_864
O5 La1 O5 148.0(4) 1_655 6_864
O3 La1 O1 78.7(3) 1_545 .
O3 La1 O1 157.1(2) 6_964 .
O5 La1 O1 81.1(3) 1_655 .
O5 La1 O1 116.2(3) 6_864 .
O3 La1 O1 157.1(2) 1_545 6_974
O3 La1 O1 78.7(3) 6_964 6_974
O5 La1 O1 116.2(3) 1_655 6_974
O5 La1 O1 81.1(3) 6_864 6_974
O1 La1 O1 117.2(4) . 6_974
O3 La1 O2 124.2(2) 1_545 .
O3 La1 O2 126.0(3) 6_964 .
O5 La1 O2 71.8(3) 1_655 .
O5 La1 O2 140.1(3) 6_864 .
O1 La1 O2 50.1(2) . .
O1 La1 O2 77.4(2) 6_974 .
O3 La1 O2 126.0(3) 1_545 6_974
O3 La1 O2 124.2(2) 6_964 6_974
O5 La1 O2 140.1(3) 1_655 6_974
O5 La1 O2 71.8(3) 6_864 6_974
O1 La1 O2 77.4(2) . 6_974
O1 La1 O2 50.1(2) 6_974 6_974
O2 La1 O2 68.6(4) . 6_974
O3 La1 C3 102.5(3) 1_545 .
O3 La1 C3 147.9(3) 6_964 .
O5 La1 C3 77.3(3) 1_655 .
O5 La1 C3 129.8(3) 6_864 .
O1 La1 C3 25.1(3) . .
O1 La1 C3 96.3(3) 6_974 .
O2 La1 C3 25.2(3) . .
O2 La1 C3 69.0(3) 6_974 .
O3 La1 C3 147.9(3) 1_545 6_974
O3 La1 C3 102.5(3) 6_964 6_974
O5 La1 C3 129.8(3) 1_655 6_974
O5 La1 C3 77.3(3) 6_864 6_974
O1 La1 C3 96.3(3) . 6_974
O1 La1 C3 25.1(2) 6_974 6_974
O2 La1 C3 69.0(3) . 6_974
O2 La1 C3 25.2(3) 6_974 6_974
C3 La1 C3 80.3(4) . 6_974
S1 Ag1 S1 179.44(14) . 5_794
S1 Ag1 Ag2 80.16(7) . .
S1 Ag1 Ag2 99.35(7) 5_794 .
S1 Ag1 Ag2 99.35(7) . 5_794
S1 Ag1 Ag2 80.16(7) 5_794 5_794
Ag2 Ag1 Ag2 59.12(4) . 5_794
S3 Ag2 S2 179.53(10) 5_794 .
S3 Ag2 Ag2 100.87(7) 5_794 5_794
S2 Ag2 Ag2 79.53(7) . 5_794
S3 Ag2 Ag1 79.67(7) 5_794 .
S2 Ag2 Ag1 100.32(6) . .
Ag2 Ag2 Ag1 60.440(18) 5_794 .
N1 Co1 N2 89.9(3) . .
N1 Co1 N3 89.7(3) . .
N2 Co1 N3 91.4(3) . .
N1 Co1 S3 93.2(2) . .
N2 Co1 S3 174.6(2) . .
N3 Co1 S3 84.2(2) . .
N1 Co1 S1 84.3(2) . .
N2 Co1 S1 92.9(2) . .
N3 Co1 S1 172.6(3) . .
S3 Co1 S1 91.86(10) . .
N1 Co1 S2 173.6(2) . .
N2 Co1 S2 84.3(2) . .
N3 Co1 S2 93.1(2) . .
S3 Co1 S2 92.81(10) . .
S1 Co1 S2 93.30(10) . .
C1 S1 Co1 102.4(3) . .
C1 S1 Ag1 105.6(3) . .
Co1 S1 Ag1 113.27(11) . .
C6 S2 Co1 101.2(3) . .
C6 S2 Ag2 103.0(3) . .
Co1 S2 Ag2 112.39(10) . .
C11 S3 Co1 102.3(3) . .
C11 S3 Ag2 105.5(3) . 5_794
Co1 S3 Ag2 111.88(11) . 5_794
C3 O1 La1 96.0(6) . .
C3 O2 La1 89.5(7) . .
C8 O3 La1 131.1(8) . 1_565
C15 O5 La1 131.8(7) . 1_455
C2 N1 Co1 115.8(6) . .
C2 N1 H1A 108.3 . .
Co1 N1 H1A 108.3 . .
C2 N1 H1B 108.3 . .
Co1 N1 H1B 108.3 . .
H1A N1 H1B 107.4 . .
C7 N2 Co1 116.4(6) . .
C7 N2 H2A 108.2 . .
Co1 N2 H2A 108.2 . .
C7 N2 H2B 108.2 . .
Co1 N2 H2B 108.2 . .
H2A N2 H2B 107.3 . .
C12 N3 Co1 114.7(5) . .
C12 N3 H3A 108.6 . .
Co1 N3 H3A 108.6 . .
C12 N3 H3B 108.6 . .
Co1 N3 H3B 108.6 . .
H3A N3 H3B 107.6 . .
C4 C1 C5 110.2(9) . .
C4 C1 C2 111.6(9) . .
C5 C1 C2 110.2(9) . .
C4 C1 S1 108.8(8) . .
C5 C1 S1 113.8(7) . .
C2 C1 S1 102.0(7) . .
N1 C2 C3 111.0(8) . .
N1 C2 C1 110.4(7) . .
C3 C2 C1 111.8(8) . .
N1 C2 H2C 107.8 . .
C3 C2 H2C 107.8 . .
C1 C2 H2C 107.8 . .
O2 C3 O1 123.4(10) . .
O2 C3 C2 119.3(10) . .
O1 C3 C2 117.2(9) . .
O2 C3 La1 65.3(6) . .
O1 C3 La1 58.9(5) . .
C2 C3 La1 167.6(7) . .
C1 C4 H4A 109.5 . .
C1 C4 H4B 109.5 . .
H4A C4 H4B 109.5 . .
C1 C4 H4C 109.5 . .
H4A C4 H4C 109.5 . .
H4B C4 H4C 109.5 . .
C1 C5 H5A 109.5 . .
C1 C5 H5B 109.5 . .
H5A C5 H5B 109.5 . .
C1 C5 H5C 109.5 . .
H5A C5 H5C 109.5 . .
H5B C5 H5C 109.5 . .
C9 C6 C10 108.6(8) . .
C9 C6 C7 112.5(7) . .
C10 C6 C7 110.8(8) . .
C9 C6 S2 113.0(6) . .
C10 C6 S2 108.3(6) . .
C7 C6 S2 103.6(6) . .
N2 C7 C8 111.8(8) . .
N2 C7 C6 108.1(7) . .
C8 C7 C6 112.4(8) . .
N2 C7 H7A 108.1 . .
C8 C7 H7A 108.1 . .
C6 C7 H7A 108.1 . .
O3 C8 O4 125.2(12) . .
O3 C8 C7 118.3(11) . .
O4 C8 C7 116.1(12) . .
C6 C9 H9A 109.5 . .
C6 C9 H9B 109.5 . .
H9A C9 H9B 109.5 . .
C6 C9 H9C 109.5 . .
H9A C9 H9C 109.5 . .
H9B C9 H9C 109.5 . .
C6 C10 H10A 109.5 . .
C6 C10 H10B 109.5 . .
H10A C10 H10B 109.5 . .
C6 C10 H10C 109.5 . .
H10A C10 H10C 109.5 . .
H10B C10 H10C 109.5 . .
C13 C11 C12 113.3(8) . .
C13 C11 C14 109.5(8) . .
C12 C11 C14 112.6(8) . .
C13 C11 S3 108.1(7) . .
C12 C11 S3 102.8(6) . .
C14 C11 S3 110.3(6) . .
N3 C12 C11 110.3(8) . .
N3 C12 C15 112.8(8) . .
C11 C12 C15 113.0(8) . .
N3 C12 H12A 106.8 . .
C11 C12 H12A 106.8 . .
C15 C12 H12A 106.8 . .
C11 C13 H13A 109.5 . .
C11 C13 H13B 109.5 . .
H13A C13 H13B 109.5 . .
C11 C13 H13C 109.5 . .
H13A C13 H13C 109.5 . .
H13B C13 H13C 109.5 . .
C11 C14 H14A 109.5 . .
C11 C14 H14B 109.5 . .
H14A C14 H14B 109.5 . .
C11 C14 H14C 109.5 . .
H14A C14 H14C 109.5 . .
H14B C14 H14C 109.5 . .
O6 C15 O5 129.8(12) . .
O6 C15 C12 116.7(11) . .
O5 C15 C12 113.4(10) . .

loop_
_geom_bond_atom_site_label_1
_geom_bond_atom_site_label_2
_geom_bond_distance
_geom_bond_site_symmetry_2
La1 O3 2.398(8) 1_545
La1 O3 2.398(8) 6_964
La1 O5 2.429(6) 1_655
La1 O5 2.429(6) 6_864
La1 O1 2.538(7) .
La1 O1 2.538(7) 6_974
La1 O2 2.677(8) .
La1 O2 2.677(8) 6_974
La1 C3 2.947(11) .
La1 C3 2.947(11) 6_974
Ag1 S1 2.371(2) .
Ag1 S1 2.371(2) 5_794
Ag1 Ag2 2.9491(12) .
Ag1 Ag2 2.9491(12) 5_794
Ag2 S3 2.382(2) 5_794
Ag2 S2 2.384(2) .
Ag2 Ag2 2.9098(15) 5_794
Co1 N1 1.971(8) .
Co1 N2 1.996(7) .
Co1 N3 2.019(8) .
Co1 S3 2.261(3) .
Co1 S1 2.267(3) .
Co1 S2 2.268(3) .
S1 C1 1.847(11) .
S2 C6 1.848(9) .
S3 C11 1.882(10) .
S3 Ag2 2.382(2) 5_794
O1 C3 1.255(12) .
O2 C3 1.255(12) .
O3 C8 1.215(14) .
O3 La1 2.398(8) 1_565
O4 C8 1.267(14) .
O5 C15 1.243(13) .
O5 La1 2.429(6) 1_455
O6 C15 1.229(13) .
N1 C2 1.473(12) .
N1 H1A 0.9000 .
N1 H1B 0.9000 .
N2 C7 1.477(11) .
N2 H2A 0.9000 .
N2 H2B 0.9000 .
N3 C12 1.496(12) .
N3 H3A 0.9000 .
N3 H3B 0.9000 .
C1 C4 1.494(14) .
C1 C5 1.533(13) .
C1 C2 1.552(13) .
C2 C3 1.553(13) .
C2 H2C 0.9800 .
C4 H4A 0.9600 .
C4 H4B 0.9600 .
C4 H4C 0.9600 .
C5 H5A 0.9600 .
C5 H5B 0.9600 .
C5 H5C 0.9600 .
C6 C9 1.526(13) .
C6 C10 1.538(13) .
C6 C7 1.553(12) .
C7 C8 1.516(14) .
C7 H7A 0.9800 .
C9 H9A 0.9600 .
C9 H9B 0.9600 .
C9 H9C 0.9600 .
C10 H10A 0.9600 .
C10 H10B 0.9600 .
C10 H10C 0.9600 .
C11 C13 1.507(13) .
C11 C12 1.517(12) .
C11 C14 1.533(12) .
C12 C15 1.543(14) .
C12 H12A 0.9800 .
C13 H13A 0.9600 .
C13 H13B 0.9600 .
C13 H13C 0.9600 .
C14 H14A 0.9600 .
C14 H14B 0.9600 .
C14 H14C 0.9600 .
